data_7112648
loop_
_publ_author_name
'Feng-Rong Dai'
'Dustin C. Becht'
'Zhenqiang Wang'

_publ_section_title
;
 Modulating guest binding in sulfonylcalixarene-based metal-organic
 supercontainers
;
_journal_name_full Chem.Commun.
_journal_page_first 5385
_journal_paper_doi 10.1039/C3CC47420H
_journal_volume 50
_journal_year 2014
_chemical_formula_moiety 'C224 H216 Ni16 O84 S16'
_chemical_formula_sum 'C224 H216 Ni16 O84 S16'
_chemical_formula_weight 5704.29
_chemical_name_systematic
;
 ?
;
_space_group_IT_number 2
_symmetry_cell_setting triclinic
_symmetry_space_group_name_Hall '-P 1'
_symmetry_space_group_name_H-M 'P -1'
_atom_sites_solution_hydrogens geom
_atom_sites_solution_primary direct
_atom_sites_solution_secondary difmap
_audit_creation_method SHELXL-97
_cell_angle_alpha 90.1750(10)
_cell_angle_beta 99.6530(10)
_cell_angle_gamma 91.1890(10)
_cell_formula_units_Z 1
_cell_length_a 18.4577(11)
_cell_length_b 19.1682(11)
_cell_length_c 25.4945(15)
_cell_measurement_reflns_used 9924
_cell_measurement_temperature 100(2)
_cell_measurement_theta_max 18.02
_cell_measurement_theta_min 2.25
_cell_volume 8890.2(9)
_computing_cell_refinement 'Bruker SMART'
_computing_data_collection 'Bruker SMART'
_computing_data_reduction 'Bruker SAINT'
_computing_molecular_graphics 'Bruker SHELXTL'
_computing_publication_material 'Bruker SHELXTL'
_computing_structure_refinement 'SHELXL-97 (Sheldrick, 1997)'
_computing_structure_solution 'SHELXS-97 (Sheldrick, 1990)'
_diffrn_ambient_temperature 100(2)
_diffrn_measured_fraction_theta_full 0.999
_diffrn_measured_fraction_theta_max 0.999
_diffrn_measurement_device_type 'CCD area detector'
_diffrn_measurement_method 'phi and omega scans'
_diffrn_radiation_monochromator graphite
_diffrn_radiation_source 'fine-focus sealed tube'
_diffrn_radiation_type MoK\a
_diffrn_radiation_wavelength 0.71073
_diffrn_reflns_av_R_equivalents 0.0382
_diffrn_reflns_av_sigmaI/netI 0.0379
_diffrn_reflns_limit_h_max 16
_diffrn_reflns_limit_h_min -16
_diffrn_reflns_limit_k_max 16
_diffrn_reflns_limit_k_min -16
_diffrn_reflns_limit_l_max 22
_diffrn_reflns_limit_l_min -22
_diffrn_reflns_number 42305
_diffrn_reflns_theta_full 18.02
_diffrn_reflns_theta_max 18.02
_diffrn_reflns_theta_min 1.81
_exptl_absorpt_coefficient_mu 0.979
_exptl_absorpt_correction_T_max 0.8670
_exptl_absorpt_correction_T_min 0.6954
_exptl_absorpt_correction_type multi-scan
_exptl_absorpt_process_details SADABS
_exptl_crystal_colour Green
_exptl_crystal_density_diffrn 1.064
_exptl_crystal_density_meas ?
_exptl_crystal_density_method 'not measured'
_exptl_crystal_description block
_exptl_crystal_F_000 2928
_exptl_crystal_size_max 0.40
_exptl_crystal_size_mid 0.20
_exptl_crystal_size_min 0.15
_platon_squeeze_details
;
;
_refine_diff_density_max 1.636
_refine_diff_density_min -0.681
_refine_diff_density_rms 0.076
_refine_ls_extinction_method none
_refine_ls_goodness_of_fit_ref 1.065
_refine_ls_hydrogen_treatment constr
_refine_ls_matrix_type full
_refine_ls_number_parameters 1526
_refine_ls_number_reflns 12265
_refine_ls_number_restraints 178
_refine_ls_restrained_S_all 1.095
_refine_ls_R_factor_all 0.0611
_refine_ls_R_factor_gt 0.0501
_refine_ls_shift/su_max 0.001
_refine_ls_shift/su_mean 0.000
_refine_ls_structure_factor_coef Fsqd
_refine_ls_weighting_details 'calc w=1/[\s^2^(Fo^2^)+(0.1180P)^2^+0.3333P] where P=(Fo^2^+2Fc^2^)/3'
_refine_ls_weighting_scheme calc
_refine_ls_wR_factor_gt 0.1514
_refine_ls_wR_factor_ref 0.1591
_reflns_number_gt 9797
_reflns_number_total 12265
_reflns_threshold_expression >2sigma(I)
_cod_data_source_file c3cc47420h.txt
_cod_data_source_block 1-Ni
_cod_depositor_comments
;
The following automatic conversions were performed:

'_exptl_crystal_density_meas' value 'none' was changed to '?' - the
value is perceived as not measured.

Automatic conversion script
Id: cif_fix_values 3008 2015-01-20 13:52:24Z robertas 
;
_cod_original_sg_symbol_H-M P-1
_cod_database_code 7112648

loop_
_symmetry_equiv_pos_as_xyz
'x, y, z'
'-x, -y, -z'

loop_
_atom_site_label
_atom_site_type_symbol
_atom_site_fract_x
_atom_site_fract_y
_atom_site_fract_z
_atom_site_U_iso_or_equiv
_atom_site_adp_type
_atom_site_occupancy
_atom_site_symmetry_multiplicity
_atom_site_calc_flag
_atom_site_refinement_flags
Ni1 Ni 0.90052(5) 0.64705(5) 0.62171(4) 0.0269(3) Uani 1 1 d .
Ni2 Ni 0.82384(6) 0.66968(5) 0.71236(4) 0.0284(3) Uani 1 1 d .
Ni3 Ni 0.75220(6) 0.79726(5) 0.66359(4) 0.0275(3) Uani 1 1 d .
Ni4 Ni 0.82343(6) 0.77045(5) 0.57048(4) 0.0271(3) Uani 1 1 d .
Ni5 Ni 0.55786(5) 0.23259(5) 0.73187(4) 0.0266(3) Uani 1 1 d .
Ni6 Ni 0.57408(5) 0.36543(5) 0.79445(4) 0.0265(3) Uani 1 1 d .
Ni7 Ni 0.41278(5) 0.38473(5) 0.77539(4) 0.0256(3) Uani 1 1 d .
Ni8 Ni 0.39861(5) 0.25411(5) 0.71159(4) 0.0252(3) Uani 1 1 d .
S1 S 1.06682(13) 0.66078(11) 0.64366(9) 0.0352(6) Uani 1 1 d .
S2 S 0.92658(13) 0.69104(13) 0.81837(9) 0.0453(7) Uani 1 1 d .
S3 S 0.79832(12) 0.93323(12) 0.72394(9) 0.0376(7) Uani 1 1 d .
S4 S 0.92170(13) 0.88921(12) 0.54175(9) 0.0358(7) Uani 1 1 d .
S5 S 0.60600(12) 0.10060(12) 0.79356(9) 0.0304(6) Uani 1 1 d .
S6 S 0.64315(12) 0.35076(11) 0.91145(9) 0.0344(6) Uani 1 1 d .
S7 S 0.33828(12) 0.38168(11) 0.87333(9) 0.0309(6) Uani 1 1 d .
S8 S 0.30323(12) 0.13848(11) 0.74887(8) 0.0278(6) Uani 1 1 d .
O1 O 0.7981(3) 0.7024(2) 0.63170(18) 0.0301(14) Uani 1 1 d .
O2 O 1.0062(3) 0.6186(3) 0.61644(19) 0.0294(14) Uani 1 1 d .
O3 O 1.1398(3) 0.6391(3) 0.6385(2) 0.0430(16) Uani 1 1 d .
O4 O 0.9314(3) 0.6779(3) 0.6989(2) 0.0321(15) Uani 1 1 d .
O5 O 0.8632(3) 0.6515(3) 0.7921(2) 0.0398(16) Uani 1 1 d .
O6 O 0.9472(3) 0.6778(3) 0.8737(2) 0.0588(18) Uani 1 1 d .
O7 O 0.8284(3) 0.7739(3) 0.7276(2) 0.0322(15) Uani 1 1 d .
O8 O 0.7361(3) 0.8896(3) 0.7013(2) 0.0367(15) Uani 1 1 d .
O9 O 0.7819(3) 0.9962(3) 0.7491(2) 0.0483(17) Uani 1 1 d .
O10 O 0.8324(3) 0.8451(3) 0.62888(19) 0.0269(14) Uani 1 1 d .
O11 O 0.8623(3) 0.8411(2) 0.51985(19) 0.0291(14) Uani 1 1 d .
O12 O 0.9461(3) 0.9353(3) 0.5036(2) 0.0423(16) Uani 1 1 d .
O13 O 0.9282(3) 0.7429(3) 0.59609(19) 0.0295(14) Uani 1 1 d .
O14 O 0.4893(3) 0.3257(3) 0.73195(19) 0.0309(14) Uani 1 1 d .
O15 O 0.6148(3) 0.1418(3) 0.7468(2) 0.0307(14) Uani 1 1 d .
O16 O 0.6486(3) 0.0390(3) 0.8021(2) 0.0377(15) Uani 1 1 d .
O17 O 0.5921(3) 0.2617(3) 0.8092(2) 0.0271(14) Uani 1 1 d .
O18 O 0.6486(3) 0.3882(3) 0.8628(2) 0.0345(15) Uani 1 1 d .
O19 O 0.6972(3) 0.3696(3) 0.9562(2) 0.0411(16) Uani 1 1 d .
O20 O 0.4908(3) 0.3621(2) 0.8392(2) 0.0252(14) Uani 1 1 d .
O21 O 0.3442(3) 0.4203(2) 0.8251(2) 0.0289(14) Uani 1 1 d .
O22 O 0.2901(3) 0.4100(3) 0.9061(2) 0.0336(15) Uani 1 1 d .
O23 O 0.3670(3) 0.2874(2) 0.77963(19) 0.0255(13) Uani 1 1 d U
O24 O 0.3128(3) 0.1821(3) 0.70361(19) 0.0295(14) Uani 1 1 d .
O25 O 0.2421(3) 0.0901(3) 0.7394(2) 0.0343(15) Uani 1 1 d .
O26 O 0.4671(3) 0.1840(3) 0.75405(18) 0.0224(13) Uani 1 1 d .
O27 O 0.8804(3) 0.5487(3) 0.6394(2) 0.0331(15) Uani 1 1 d .
O28 O 0.8112(3) 0.5663(3) 0.7018(2) 0.0309(14) Uani 1 1 d .
O29 O 0.7229(3) 0.6579(3) 0.7290(2) 0.0316(15) Uani 1 1 d .
O30 O 0.6686(3) 0.7555(3) 0.6938(2) 0.0318(15) Uani 1 1 d .
O31 O 0.6718(3) 0.8261(3) 0.6048(3) 0.0317(15) Uani 1 1 d .
O32 O 0.7239(3) 0.7975(3) 0.5345(2) 0.0275(14) Uani 1 1 d .
O33 O 0.6454(3) 0.2756(3) 0.7063(2) 0.0348(15) Uani 1 1 d .
O34 O 0.6575(3) 0.3750(3) 0.7535(2) 0.0312(15) Uani 1 1 d .
O35 O 0.5679(3) 0.4672(2) 0.78079(19) 0.0269(14) Uani 1 1 d .
O36 O 0.4477(3) 0.4830(3) 0.77149(19) 0.0290(14) Uani 1 1 d .
O37 O 0.3381(3) 0.4132(3) 0.7126(2) 0.0323(15) Uani 1 1 d .
O38 O 0.3299(3) 0.3136(3) 0.6649(2) 0.0299(15) Uani 1 1 d .
O39 O 0.5869(3) 0.7809(3) 0.3597(2) 0.0257(14) Uani 1 1 d .
O40 O 0.4656(3) 0.8028(3) 0.3435(2) 0.0331(15) Uani 1 1 d .
O41 O 0.1326(3) 0.3889(3) 0.4514(2) 0.0364(15) Uani 1 1 d .
O42 O 0.1914(3) 0.2953(3) 0.4908(2) 0.0310(15) Uani 1 1 d .
C1 C 0.9948(6) 0.6725(4) 0.7309(4) 0.035(2) Uani 1 1 d .
C2 C 1.0615(6) 0.6627(4) 0.7126(3) 0.034(2) Uani 1 1 d .
C3 C 1.1281(5) 0.6554(4) 0.7467(5) 0.041(3) Uani 1 1 d .
H3A H 1.1715 0.6503 0.7318 0.050 Uiso 1 1 calc R
C4 C 1.1332(6) 0.6553(4) 0.8008(5) 0.047(3) Uani 1 1 d .
C5 C 1.0689(7) 0.6661(4) 0.8189(4) 0.041(2) Uani 1 1 d .
H5A H 1.0704 0.6673 0.8564 0.049 Uiso 1 1 calc R
C6 C 1.0034(5) 0.6753(4) 0.7875(4) 0.035(2) Uani 1 1 d .
C7 C 1.2083(6) 0.6423(6) 0.8360(4) 0.056(3) Uani 1 1 d .
C8 C 1.2649(8) 0.7012(9) 0.8250(7) 0.175(8) Uani 1 1 d .
H8A H 1.3136 0.6914 0.8452 0.262 Uiso 1 1 calc R
H8B H 1.2488 0.7466 0.8360 0.262 Uiso 1 1 calc R
H8C H 1.2674 0.7022 0.7869 0.262 Uiso 1 1 calc R
C9 C 1.2387(9) 0.5810(10) 0.8226(7) 0.186(9) Uani 1 1 d .
H9A H 1.2069 0.5414 0.8291 0.278 Uiso 1 1 calc R
H9B H 1.2874 0.5761 0.8442 0.278 Uiso 1 1 calc R
H9C H 1.2432 0.5819 0.7848 0.278 Uiso 1 1 calc R
C10 C 1.2088(8) 0.6553(9) 0.8905(6) 0.149(6) Uani 1 1 d U
H10A H 1.1714 0.6257 0.9030 0.224 Uiso 1 1 calc R
H10B H 1.1981 0.7045 0.8957 0.224 Uiso 1 1 calc R
H10C H 1.2573 0.6449 0.9107 0.224 Uiso 1 1 calc R
C11 C 0.8619(5) 0.8111(5) 0.7684(4) 0.036(2) Uani 1 1 d .
C12 C 0.9102(5) 0.7815(5) 0.8120(4) 0.042(2) Uani 1 1 d .
C13 C 0.9447(5) 0.8219(6) 0.8549(4) 0.051(3) Uani 1 1 d .
H13A H 0.9755 0.8001 0.8835 0.061 Uiso 1 1 calc R
C14 C 0.9352(5) 0.8937(6) 0.8567(4) 0.057(2) Uani 1 1 d U
C15 C 0.8917(5) 0.9229(5) 0.8142(4) 0.051(2) Uani 1 1 d U
H15A H 0.8854 0.9720 0.8144 0.061 Uiso 1 1 calc R
C16 C 0.8566(4) 0.8850(5) 0.7710(3) 0.036(2) Uani 1 1 d .
C17 C 0.9727(5) 0.9338(6) 0.9060(4) 0.069(2) Uani 1 1 d U
C18 C 0.9310(7) 0.9300(7) 0.9463(5) 0.116(3) Uani 1 1 d U
H18A H 0.9391 0.8852 0.9646 0.174 Uiso 1 1 calc R
H18B H 0.8788 0.9337 0.9311 0.174 Uiso 1 1 calc R
H18C H 0.9455 0.9682 0.9717 0.174 Uiso 1 1 calc R
C19 C 1.0454(6) 0.9535(7) 0.9033(4) 0.103(3) Uani 1 1 d U
H19A H 1.0760 0.9121 0.9065 0.154 Uiso 1 1 calc R
H19B H 1.0638 0.9861 0.9325 0.154 Uiso 1 1 calc R
H19C H 1.0474 0.9762 0.8692 0.154 Uiso 1 1 calc R
C20 C 0.9427(10) 1.0204(7) 0.8970(6) 0.168(6) Uani 1 1 d U
H20A H 0.9641 1.0487 0.9280 0.252 Uiso 1 1 calc R
H20B H 0.8889 1.0209 0.8929 0.252 Uiso 1 1 calc R
H20C H 0.9583 1.0397 0.8650 0.252 Uiso 1 1 calc R
C21 C 0.8567(4) 0.9093(5) 0.6314(3) 0.025(2) Uani 1 1 d .
C22 C 0.8478(4) 0.9557(5) 0.6723(4) 0.035(2) Uani 1 1 d .
C23 C 0.8753(5) 1.0244(5) 0.6760(4) 0.053(3) Uani 1 1 d .
H23A H 0.8677 1.0526 0.7052 0.064 Uiso 1 1 calc R
C24 C 0.9139(5) 1.0528(5) 0.6378(5) 0.051(3) Uani 1 1 d .
C25 C 0.9239(5) 1.0080(5) 0.5965(4) 0.043(3) Uani 1 1 d .
H25A H 0.9504 1.0244 0.5700 0.052 Uiso 1 1 calc R
C26 C 0.8958(5) 0.9393(5) 0.5929(3) 0.029(2) Uani 1 1 d .
C27 C 0.9446(6) 1.1288(5) 0.6401(5) 0.070(4) Uani 1 1 d .
C28 C 0.9249(6) 1.1685(5) 0.6854(5) 0.092(4) Uani 1 1 d .
H28A H 0.9491 1.1483 0.7189 0.138 Uiso 1 1 calc R
H28B H 0.8715 1.1661 0.6839 0.138 Uiso 1 1 calc R
H28C H 0.9410 1.2173 0.6834 0.138 Uiso 1 1 calc R
C29 C 0.9062(8) 1.1671(5) 0.5862(5) 0.114(5) Uani 1 1 d .
H29A H 0.9235 1.2159 0.5866 0.172 Uiso 1 1 calc R
H29B H 0.8527 1.1655 0.5841 0.172 Uiso 1 1 calc R
H29C H 0.9192 1.1432 0.5551 0.172 Uiso 1 1 calc R
C30 C 1.0251(6) 1.1274(6) 0.6414(6) 0.109(5) Uani 1 1 d .
H30A H 1.0483 1.1034 0.6736 0.164 Uiso 1 1 calc R
H30B H 1.0448 1.1753 0.6416 0.164 Uiso 1 1 calc R
H30C H 1.0355 1.1025 0.6100 0.164 Uiso 1 1 calc R
C31 C 0.9911(5) 0.7762(4) 0.5961(3) 0.0265(19) Uani 1 1 d U
C32 C 0.9969(4) 0.8434(4) 0.5735(3) 0.0284(19) Uani 1 1 d U
C33 C 1.0634(5) 0.8780(5) 0.5760(3) 0.037(2) Uani 1 1 d .
H33A H 1.0642 0.9227 0.5601 0.044 Uiso 1 1 calc R
C34 C 1.1292(5) 0.8507(5) 0.6006(3) 0.037(2) Uani 1 1 d U
C35 C 1.1256(5) 0.7835(5) 0.6218(3) 0.045(3) Uani 1 1 d .
H35A H 1.1695 0.7623 0.6384 0.054 Uiso 1 1 calc R
C36 C 1.0585(5) 0.7472(4) 0.6191(3) 0.029(2) Uani 1 1 d .
C37 C 1.2009(5) 0.8911(5) 0.6051(4) 0.052(3) Uani 1 1 d .
C38 C 1.2032(6) 0.9490(6) 0.6504(4) 0.089(4) Uani 1 1 d .
H38A H 1.2002 0.9263 0.6844 0.133 Uiso 1 1 calc R
H38B H 1.1616 0.9800 0.6411 0.133 Uiso 1 1 calc R
H38C H 1.2493 0.9762 0.6536 0.133 Uiso 1 1 calc R
C39 C 1.2649(7) 0.8484(6) 0.6255(6) 0.125(5) Uani 1 1 d .
H39A H 1.2683 0.8102 0.6004 0.187 Uiso 1 1 calc R
H39B H 1.2592 0.8290 0.6601 0.187 Uiso 1 1 calc R
H39C H 1.3098 0.8775 0.6295 0.187 Uiso 1 1 calc R
C40 C 1.2073(5) 0.9300(6) 0.5541(4) 0.079(4) Uani 1 1 d .
H40A H 1.2067 0.8964 0.5250 0.119 Uiso 1 1 calc R
H40B H 1.2535 0.9573 0.5590 0.119 Uiso 1 1 calc R
H40C H 1.1658 0.9614 0.5454 0.119 Uiso 1 1 calc R
C41 C 0.6223(4) 0.2277(5) 0.8512(4) 0.027(2) Uani 1 1 d .
C42 C 0.6303(4) 0.1541(5) 0.8508(3) 0.026(2) Uani 1 1 d .
C43 C 0.6625(4) 0.1197(4) 0.8957(4) 0.034(2) Uani 1 1 d .
H43A H 0.6669 0.0705 0.8935 0.041 Uiso 1 1 calc R
C44 C 0.6887(4) 0.1520(5) 0.9437(3) 0.032(2) Uani 1 1 d U
C45 C 0.6798(4) 0.2227(5) 0.9441(4) 0.034(2) Uani 1 1 d .
H45A H 0.6962 0.2472 0.9766 0.040 Uiso 1 1 calc R
C46 C 0.6484(5) 0.2613(4) 0.9001(4) 0.027(2) Uani 1 1 d .
C47 C 0.7244(5) 0.1091(4) 0.9915(3) 0.036(2) Uani 1 1 d .
C48 C 0.6686(5) 0.0555(5) 1.0039(4) 0.057(3) Uani 1 1 d .
H48A H 0.6529 0.0254 0.9727 0.085 Uiso 1 1 calc R
H48B H 0.6259 0.0793 1.0131 0.085 Uiso 1 1 calc R
H48C H 0.6907 0.0270 1.0340 0.085 Uiso 1 1 calc R
C49 C 0.7885(5) 0.0718(5) 0.9768(4) 0.060(3) Uani 1 1 d .
H49A H 0.7717 0.0415 0.9459 0.090 Uiso 1 1 calc R
H49B H 0.8110 0.0434 1.0068 0.090 Uiso 1 1 calc R
H49C H 0.8248 0.1059 0.9680 0.090 Uiso 1 1 calc R
C50 C 0.7501(5) 0.1554(5) 1.0407(3) 0.062(3) Uani 1 1 d .
H50A H 0.7080 0.1798 1.0502 0.092 Uiso 1 1 calc R
H50B H 0.7869 0.1896 1.0327 0.092 Uiso 1 1 calc R
H50C H 0.7720 0.1263 1.0705 0.092 Uiso 1 1 calc R
C51 C 0.4909(5) 0.3673(4) 0.8901(4) 0.026(2) Uani 1 1 d .
C52 C 0.5564(5) 0.3644(4) 0.9289(4) 0.027(2) Uani 1 1 d .
C53 C 0.5548(6) 0.3697(4) 0.9836(4) 0.037(2) Uani 1 1 d .
H53A H 0.6001 0.3674 1.0074 0.044 Uiso 1 1 calc R
C54 C 0.4924(7) 0.3780(4) 1.0047(4) 0.042(3) Uani 1 1 d .
C55 C 0.4276(6) 0.3794(4) 0.9670(4) 0.038(3) Uani 1 1 d .
H55A H 0.3820 0.3834 0.9794 0.045 Uiso 1 1 calc R
C56 C 0.4268(5) 0.3752(4) 0.9122(4) 0.026(2) Uani 1 1 d .
C57 C 0.4930(6) 0.3847(5) 1.0645(3) 0.045(3) Uani 1 1 d .
C58 C 0.5221(8) 0.3186(6) 1.0898(4) 0.112(5) Uani 1 1 d .
H58A H 0.4901 0.2793 1.0751 0.168 Uiso 1 1 calc R
H58B H 0.5233 0.3215 1.1283 0.168 Uiso 1 1 calc R
H58C H 0.5719 0.3116 1.0825 0.168 Uiso 1 1 calc R
C59 C 0.5515(7) 0.4419(6) 1.0876(4) 0.102(4) Uani 1 1 d .
H59A H 0.5363 0.4874 1.0727 0.154 Uiso 1 1 calc R
H59B H 0.5992 0.4305 1.0781 0.154 Uiso 1 1 calc R
H59C H 0.5558 0.4437 1.1264 0.154 Uiso 1 1 calc R
C60 C 0.4261(8) 0.4065(11) 1.0791(5) 0.185(9) Uani 1 1 d .
H60A H 0.4107 0.4498 1.0605 0.277 Uiso 1 1 calc R
H60B H 0.4332 0.4146 1.1176 0.277 Uiso 1 1 calc R
H60C H 0.3880 0.3701 1.0692 0.277 Uiso 1 1 calc R
C61 C 0.3262(4) 0.2605(4) 0.8111(3) 0.0219(18) Uani 1 1 d U
C62 C 0.3077(5) 0.2958(4) 0.8551(3) 0.033(2) Uani 1 1 d .
C63 C 0.2641(5) 0.2652(5) 0.8896(4) 0.051(3) Uani 1 1 d .
H63A H 0.2542 0.2913 0.9193 0.062 Uiso 1 1 calc R
C64 C 0.2355(5) 0.1983(6) 0.8813(4) 0.052(3) Uani 1 1 d .
C65 C 0.2504(5) 0.1625(5) 0.8383(4) 0.041(2) Uani 1 1 d .
H65A H 0.2311 0.1163 0.8317 0.049 Uiso 1 1 calc R
C66 C 0.2937(5) 0.1924(4) 0.8032(3) 0.033(2) Uani 1 1 d .
C67 C 0.1868(8) 0.1654(6) 0.9178(5) 0.081(4) Uani 1 1 d .
C68 C 0.1700(8) 0.2156(6) 0.9606(5) 0.120(5) Uani 1 1 d .
H68A H 0.1424 0.2550 0.9438 0.180 Uiso 1 1 calc R
H68B H 0.2161 0.2329 0.9818 0.180 Uiso 1 1 calc R
H68C H 0.1407 0.1911 0.9838 0.180 Uiso 1 1 calc R
C69 C 0.1125(7) 0.1485(7) 0.8850(6) 0.119(5) Uani 1 1 d .
H69A H 0.0900 0.1916 0.8704 0.178 Uiso 1 1 calc R
H69B H 0.0809 0.1260 0.9076 0.178 Uiso 1 1 calc R
H69C H 0.1185 0.1169 0.8559 0.178 Uiso 1 1 calc R
C70 C 0.2184(9) 0.0998(7) 0.9412(6) 0.153(8) Uani 1 1 d .
H70A H 0.1856 0.0790 0.9636 0.229 Uiso 1 1 calc R
H70B H 0.2666 0.1098 0.9627 0.229 Uiso 1 1 calc R
H70C H 0.2239 0.0670 0.9125 0.229 Uiso 1 1 calc R
C71 C 0.4539(5) 0.1200(5) 0.7687(3) 0.020(2) Uani 1 1 d .
C72 C 0.3828(4) 0.0905(4) 0.7682(3) 0.023(2) Uani 1 1 d .
C73 C 0.3711(5) 0.0216(4) 0.7849(3) 0.027(2) Uani 1 1 d .
H73A H 0.3224 0.0045 0.7845 0.032 Uiso 1 1 calc R
C74 C 0.4295(5) -0.0211(5) 0.8017(3) 0.031(2) Uani 1 1 d U
C75 C 0.4985(5) 0.0061(4) 0.8040(3) 0.032(2) Uani 1 1 d U
H75A H 0.5394 -0.0220 0.8170 0.039 Uiso 1 1 calc R
C76 C 0.5115(5) 0.0752(4) 0.7878(3) 0.028(2) Uani 1 1 d U
C77 C 0.4137(5) -0.0978(4) 0.8172(4) 0.044(3) Uani 1 1 d .
C78 C 0.3618(5) -0.1329(5) 0.7692(4) 0.064(3) Uani 1 1 d .
H78A H 0.3506 -0.1811 0.7782 0.096 Uiso 1 1 calc R
H78B H 0.3862 -0.1325 0.7379 0.096 Uiso 1 1 calc R
H78C H 0.3161 -0.1069 0.7615 0.096 Uiso 1 1 calc R
C79 C 0.4819(5) -0.1386(4) 0.8276(4) 0.050(3) Uani 1 1 d .
H79A H 0.5160 -0.1172 0.8572 0.075 Uiso 1 1 calc R
H79B H 0.5050 -0.1389 0.7956 0.075 Uiso 1 1 calc R
H79C H 0.4699 -0.1866 0.8368 0.075 Uiso 1 1 calc R
C80 C 0.3722(6) -0.0969(5) 0.8623(4) 0.071(3) Uani 1 1 d .
H80A H 0.4029 -0.0754 0.8935 0.107 Uiso 1 1 calc R
H80B H 0.3589 -0.1449 0.8708 0.107 Uiso 1 1 calc R
H80C H 0.3275 -0.0700 0.8525 0.107 Uiso 1 1 calc R
C81 C 0.8374(5) 0.5291(5) 0.6694(4) 0.032(2) Uani 1 1 d .
C82 C 0.8126(5) 0.4535(5) 0.6667(4) 0.036(2) Uani 1 1 d U
C83 C 0.8409(6) 0.4080(6) 0.6361(5) 0.076(4) Uani 1 1 d .
H83A H 0.8776 0.4240 0.6167 0.091 Uiso 1 1 calc R
C84 C 0.8189(7) 0.3383(6) 0.6317(5) 0.103(5) Uani 1 1 d .
H84A H 0.8405 0.3071 0.6100 0.124 Uiso 1 1 calc R
C85 C 0.7654(6) 0.3153(6) 0.6593(5) 0.073(4) Uani 1 1 d .
H85A H 0.7495 0.2678 0.6566 0.087 Uiso 1 1 calc R
C86 C 0.7349(5) 0.3598(6) 0.6904(4) 0.043(3) Uani 1 1 d .
C87 C 0.7590(5) 0.4273(6) 0.6946(3) 0.035(2) Uani 1 1 d .
H87A H 0.7387 0.4579 0.7174 0.042 Uiso 1 1 calc R
C88 C 0.6737(5) 0.3354(6) 0.7193(4) 0.028(2) Uani 1 1 d .
C89 C 0.6692(6) 0.6976(6) 0.7182(3) 0.032(2) Uani 1 1 d .
C90 C 0.5985(6) 0.6751(5) 0.7343(3) 0.032(2) Uani 1 1 d .
C91 C 0.5408(6) 0.7184(4) 0.7355(3) 0.036(2) Uani 1 1 d .
H91A H 0.5462 0.7662 0.7270 0.044 Uiso 1 1 calc R
C92 C 0.4754(5) 0.6950(5) 0.7486(4) 0.045(3) Uani 1 1 d .
H92A H 0.4364 0.7264 0.7492 0.054 Uiso 1 1 calc R
C93 C 0.4665(5) 0.6259(5) 0.7607(3) 0.035(2) Uani 1 1 d .
H93A H 0.4210 0.6096 0.7693 0.042 Uiso 1 1 calc R
C94 C 0.5221(5) 0.5810(4) 0.7605(3) 0.0264(19) Uani 1 1 d U
C95 C 0.5886(4) 0.6058(4) 0.7481(3) 0.0239(18) Uani 1 1 d U
H95A H 0.6282 0.5747 0.7492 0.029 Uiso 1 1 calc R
C96 C 0.5120(5) 0.5044(4) 0.7727(3) 0.019(2) Uiso 1 1 d .
C97 C 0.6730(5) 0.8190(4) 0.5554(4) 0.030(2) Uani 1 1 d .
C98 C 0.6044(5) 0.8379(5) 0.5184(4) 0.034(2) Uani 1 1 d U
C99 C 0.5537(7) 0.8812(5) 0.5317(4) 0.059(3) Uani 1 1 d .
H99A H 0.5599 0.8996 0.5669 0.071 Uiso 1 1 calc R
C100 C 0.4916(6) 0.9000(6) 0.4946(5) 0.085(4) Uani 1 1 d .
H10D H 0.4559 0.9305 0.5041 0.101 Uiso 1 1 calc R
C101 C 0.4849(6) 0.8714(6) 0.4427(4) 0.064(3) Uani 1 1 d .
H10F H 0.4442 0.8840 0.4167 0.077 Uiso 1 1 calc R
C102 C 0.5335(6) 0.8276(5) 0.4292(4) 0.042(3) Uani 1 1 d .
C103 C 0.5927(5) 0.8113(4) 0.4672(4) 0.034(2) Uani 1 1 d .
H10G H 0.6275 0.7799 0.4576 0.041 Uiso 1 1 calc R
C104 C 0.5299(7) 0.8011(4) 0.3727(3) 0.029(2) Uani 1 1 d U
C105 C 0.3139(5) 0.3745(6) 0.6724(4) 0.029(2) Uani 1 1 d .
C106 C 0.2625(5) 0.4077(4) 0.6295(4) 0.038(2) Uani 1 1 d D
C107 C 0.2297(7) 0.4680(7) 0.6381(5) 0.128(4) Uani 1 1 d DU
H10H H 0.2418 0.4924 0.6710 0.154 Uiso 1 1 calc R
C108 C 0.1777(8) 0.4933(7) 0.5974(5) 0.135(3) Uani 1 1 d DU
H10I H 0.1538 0.5355 0.6028 0.162 Uiso 1 1 calc R
C109 C 0.1588(8) 0.4577(8) 0.5475(5) 0.131(4) Uani 1 1 d DU
H10E H 0.1231 0.4759 0.5200 0.157 Uiso 1 1 calc R
C110 C 0.1928(6) 0.3981(5) 0.5403(4) 0.052(3) Uani 1 1 d D
C111 C 0.2430(5) 0.3741(4) 0.5817(4) 0.028(2) Uani 1 1 d D
H11A H 0.2658 0.3311 0.5768 0.034 Uiso 1 1 calc R
C112 C 0.1702(5) 0.3558(6) 0.4905(4) 0.033(2) Uani 1 1 d .

loop_
_atom_site_aniso_label
_atom_site_aniso_U_11
_atom_site_aniso_U_22
_atom_site_aniso_U_33
_atom_site_aniso_U_23
_atom_site_aniso_U_13
_atom_site_aniso_U_12
Ni1 0.0269(7) 0.0263(7) 0.0267(7) 0.0019(5) 0.0037(5) -0.0100(5)
Ni2 0.0282(7) 0.0305(7) 0.0254(7) 0.0019(5) 0.0024(5) -0.0094(5)
Ni3 0.0322(7) 0.0246(7) 0.0262(7) -0.0019(5) 0.0080(6) -0.0104(5)
Ni4 0.0334(7) 0.0238(7) 0.0252(7) 0.0018(5) 0.0086(5) -0.0077(5)
Ni5 0.0293(7) 0.0247(7) 0.0259(7) 0.0039(5) 0.0059(5) -0.0055(5)
Ni6 0.0293(7) 0.0252(7) 0.0251(7) 0.0038(5) 0.0054(5) -0.0071(5)
Ni7 0.0315(7) 0.0245(7) 0.0218(7) 0.0006(5) 0.0080(5) -0.0071(5)
Ni8 0.0295(7) 0.0232(7) 0.0231(7) 0.0025(5) 0.0054(5) -0.0035(5)
S1 0.0286(17) 0.0355(16) 0.0408(16) -0.0045(12) 0.0054(13) -0.0062(14)
S2 0.0432(18) 0.065(2) 0.0249(17) 0.0006(14) -0.0020(14) -0.0090(15)
S3 0.0353(16) 0.0371(17) 0.0426(16) -0.0150(14) 0.0153(14) -0.0162(14)
S4 0.0404(16) 0.0277(15) 0.0427(16) 0.0058(14) 0.0181(13) -0.0062(14)
S5 0.0302(15) 0.0311(15) 0.0303(16) -0.0018(13) 0.0063(12) -0.0015(13)
S6 0.0360(17) 0.0330(16) 0.0322(16) -0.0001(13) 0.0013(14) -0.0060(12)
S7 0.0392(16) 0.0258(14) 0.0296(15) 0.0015(13) 0.0122(13) -0.0057(12)
S8 0.0293(15) 0.0235(14) 0.0299(15) 0.0005(13) 0.0037(11) -0.0049(13)
O1 0.040(4) 0.030(3) 0.020(3) 0.005(3) 0.006(3) -0.003(3)
O2 0.029(4) 0.029(3) 0.027(3) -0.005(3) -0.001(3) -0.008(3)
O3 0.042(5) 0.036(4) 0.051(4) -0.004(3) 0.009(3) -0.007(3)
O4 0.021(4) 0.043(4) 0.029(4) 0.002(3) -0.003(3) -0.009(3)
O5 0.039(4) 0.054(4) 0.023(3) 0.001(3) -0.003(3) -0.017(3)
O6 0.058(4) 0.082(5) 0.031(5) 0.005(4) -0.006(3) -0.013(4)
O7 0.043(4) 0.033(4) 0.017(3) -0.012(3) -0.002(3) -0.016(3)
O8 0.037(4) 0.039(4) 0.038(4) -0.015(3) 0.018(3) -0.010(3)
O9 0.046(4) 0.041(4) 0.062(4) -0.025(4) 0.023(3) -0.010(3)
O10 0.040(4) 0.011(4) 0.031(4) -0.008(3) 0.012(3) -0.017(3)
O11 0.032(4) 0.020(3) 0.038(4) 0.011(3) 0.014(3) -0.013(3)
O12 0.048(4) 0.035(4) 0.046(4) 0.008(3) 0.017(3) -0.012(3)
O13 0.039(4) 0.019(3) 0.033(4) 0.006(3) 0.011(3) -0.002(3)
O14 0.029(3) 0.030(3) 0.032(3) -0.004(3) 0.003(3) -0.013(3)
O15 0.031(4) 0.033(3) 0.029(4) -0.001(3) 0.009(3) -0.005(3)
O16 0.034(4) 0.032(4) 0.046(4) 0.001(3) 0.001(3) 0.008(3)
O17 0.031(4) 0.022(3) 0.028(4) 0.003(3) 0.004(3) -0.001(3)
O18 0.046(4) 0.033(3) 0.020(4) 0.003(3) -0.003(3) -0.017(3)
O19 0.040(4) 0.046(4) 0.030(4) -0.006(3) -0.012(3) -0.015(3)
O20 0.034(4) 0.028(4) 0.014(4) -0.002(3) 0.006(3) -0.006(3)
O21 0.034(4) 0.026(3) 0.029(4) -0.001(3) 0.012(3) -0.005(3)
O22 0.040(4) 0.034(4) 0.031(3) -0.002(3) 0.019(3) -0.002(3)
O23 0.027(3) 0.025(3) 0.024(3) 0.000(2) 0.005(2) -0.006(3)
O24 0.032(4) 0.027(3) 0.028(3) 0.002(3) 0.000(3) -0.005(3)
O25 0.030(4) 0.031(3) 0.040(4) 0.003(3) -0.002(3) -0.008(3)
O26 0.026(3) 0.020(4) 0.022(3) 0.006(3) 0.006(3) 0.000(3)
O27 0.038(4) 0.034(4) 0.033(4) 0.006(3) 0.022(3) -0.007(3)
O28 0.036(4) 0.020(4) 0.038(4) 0.000(3) 0.011(3) -0.008(3)
O29 0.029(4) 0.029(4) 0.036(4) 0.010(3) 0.004(3) -0.004(3)
O30 0.029(4) 0.023(4) 0.044(4) 0.006(3) 0.010(3) -0.011(3)
O31 0.034(4) 0.042(4) 0.019(4) -0.006(3) 0.006(3) 0.000(3)
O32 0.017(4) 0.036(4) 0.032(4) -0.001(3) 0.010(3) 0.006(3)
O33 0.044(4) 0.021(4) 0.043(4) -0.008(3) 0.018(3) -0.014(3)
O34 0.036(4) 0.023(4) 0.037(4) -0.006(3) 0.013(3) -0.008(3)
O35 0.033(4) 0.018(3) 0.031(3) 0.000(3) 0.012(3) -0.004(3)
O36 0.025(4) 0.029(3) 0.033(3) 0.002(3) 0.007(3) -0.007(3)
O37 0.040(4) 0.033(4) 0.022(4) -0.005(3) -0.002(3) -0.004(3)
O38 0.043(4) 0.013(4) 0.035(4) -0.005(3) 0.010(3) 0.007(3)
O39 0.014(4) 0.035(4) 0.033(4) -0.005(3) 0.015(3) 0.007(3)
O40 0.026(4) 0.041(4) 0.034(4) 0.000(3) 0.009(3) 0.002(3)
O41 0.047(4) 0.034(4) 0.022(4) 0.003(3) -0.013(3) -0.001(3)
O42 0.036(4) 0.022(4) 0.034(4) -0.007(3) 0.003(3) 0.004(3)
C1 0.018(8) 0.031(6) 0.055(10) 0.005(5) 0.010(7) -0.007(5)
C2 0.044(8) 0.021(5) 0.030(6) 0.000(4) -0.008(7) -0.018(5)
C3 0.029(8) 0.042(6) 0.047(9) -0.015(5) -0.007(7) -0.018(5)
C4 0.053(10) 0.035(6) 0.042(9) -0.005(5) -0.023(8) -0.009(5)
C5 0.029(7) 0.051(7) 0.039(7) -0.002(5) -0.003(7) 0.001(5)
C6 0.028(8) 0.049(6) 0.024(7) -0.003(5) -0.005(6) -0.006(5)
C7 0.046(8) 0.076(8) 0.039(7) -0.006(6) -0.012(6) -0.001(7)
C8 0.091(12) 0.220(19) 0.183(17) 0.062(15) -0.055(11) -0.055(13)
C9 0.144(15) 0.210(19) 0.181(17) -0.069(15) -0.055(12) 0.143(15)
C10 0.119(9) 0.188(10) 0.124(9) -0.009(8) -0.031(8) 0.029(8)
C11 0.020(6) 0.053(8) 0.036(7) -0.008(7) 0.014(6) -0.013(6)
C12 0.038(6) 0.054(7) 0.031(7) 0.003(6) 0.004(6) -0.010(6)
C13 0.034(6) 0.089(9) 0.027(6) -0.015(6) 0.003(5) -0.026(6)
C14 0.042(4) 0.080(4) 0.050(4) -0.034(4) 0.014(3) -0.030(4)
C15 0.038(5) 0.066(5) 0.050(4) -0.030(4) 0.020(4) -0.028(4)
C16 0.033(6) 0.040(7) 0.037(6) -0.020(5) 0.011(5) -0.004(5)
C17 0.059(4) 0.093(5) 0.056(4) -0.051(4) 0.017(3) -0.029(4)
C18 0.124(6) 0.157(7) 0.072(5) -0.052(5) 0.039(5) -0.053(6)
C19 0.082(5) 0.142(8) 0.081(7) -0.068(6) 0.010(5) -0.075(6)
C20 0.272(16) 0.101(6) 0.129(12) -0.041(6) 0.021(13) 0.037(9)
C21 0.018(5) 0.025(7) 0.031(6) -0.005(6) 0.005(5) 0.004(5)
C22 0.035(6) 0.028(7) 0.045(7) -0.006(6) 0.016(5) -0.013(5)
C23 0.053(7) 0.041(8) 0.072(8) -0.016(6) 0.031(6) -0.002(6)
C24 0.040(7) 0.042(8) 0.078(8) -0.023(7) 0.032(6) -0.019(6)
C25 0.038(6) 0.042(8) 0.058(8) 0.013(6) 0.031(5) 0.004(6)
C26 0.039(6) 0.013(6) 0.039(6) 0.004(5) 0.018(5) -0.006(5)
C27 0.084(10) 0.029(7) 0.109(10) -0.037(7) 0.058(8) -0.031(6)
C28 0.113(10) 0.039(7) 0.143(11) -0.053(8) 0.082(9) -0.038(7)
C29 0.197(15) 0.029(7) 0.123(12) 0.002(8) 0.046(11) -0.014(8)
C30 0.065(9) 0.067(9) 0.206(15) -0.073(9) 0.056(9) -0.036(7)
C31 0.017(4) 0.034(4) 0.030(4) -0.005(3) 0.012(4) -0.017(5)
C32 0.019(4) 0.036(4) 0.033(4) -0.002(3) 0.013(4) -0.016(4)
C33 0.028(7) 0.036(6) 0.046(6) -0.002(5) 0.005(5) 0.003(5)
C34 0.038(6) 0.024(6) 0.047(5) 0.005(5) 0.008(5) -0.018(5)
C35 0.043(8) 0.054(8) 0.038(6) 0.002(5) 0.001(5) -0.006(6)
C36 0.030(7) 0.030(6) 0.026(5) -0.001(4) 0.011(5) -0.024(5)
C37 0.023(7) 0.054(7) 0.079(8) 0.008(7) 0.008(6) -0.006(6)
C38 0.095(9) 0.081(9) 0.089(9) -0.016(8) 0.021(7) -0.054(7)
C39 0.058(10) 0.085(10) 0.223(17) -0.003(10) 0.009(10) -0.042(9)
C40 0.056(8) 0.100(9) 0.083(9) 0.007(8) 0.018(6) -0.049(7)
C41 0.015(5) 0.042(8) 0.027(8) 0.023(7) 0.008(5) 0.006(5)
C42 0.022(5) 0.029(7) 0.025(6) 0.016(5) -0.004(5) 0.001(5)
C43 0.031(6) 0.026(6) 0.048(7) -0.003(6) 0.014(5) 0.005(5)
C44 0.029(5) 0.042(6) 0.022(6) -0.010(5) -0.008(4) -0.004(5)
C45 0.033(6) 0.033(7) 0.034(7) -0.015(6) 0.006(5) -0.013(5)
C46 0.039(6) 0.030(6) 0.009(6) 0.008(6) -0.008(5) -0.003(5)
C47 0.039(6) 0.036(6) 0.033(7) 0.003(6) 0.004(5) 0.005(6)
C48 0.070(8) 0.054(7) 0.047(7) 0.027(5) 0.009(6) 0.019(6)
C49 0.064(8) 0.063(7) 0.050(7) 0.006(6) 0.001(6) 0.011(6)
C50 0.068(8) 0.068(7) 0.039(7) 0.029(6) -0.021(6) 0.001(6)
C51 0.042(8) 0.015(5) 0.022(7) 0.006(4) 0.013(7) -0.005(4)
C52 0.038(7) 0.018(5) 0.021(7) 0.005(4) -0.005(6) -0.009(4)
C53 0.051(8) 0.026(6) 0.030(8) -0.001(5) -0.002(6) -0.007(5)
C54 0.048(8) 0.034(6) 0.041(8) 0.009(5) -0.002(8) 0.004(5)
C55 0.058(8) 0.018(5) 0.047(8) 0.001(5) 0.036(7) 0.002(5)
C56 0.040(7) 0.023(5) 0.016(7) -0.002(4) 0.007(5) -0.006(4)
C57 0.077(8) 0.046(7) 0.012(7) 0.008(5) 0.006(6) 0.001(6)
C58 0.217(16) 0.084(10) 0.043(8) 0.004(7) 0.042(9) -0.003(10)
C59 0.166(13) 0.078(9) 0.064(8) -0.012(7) 0.020(8) -0.001(9)
C60 0.087(11) 0.42(3) 0.048(9) -0.058(12) 0.004(8) 0.080(15)
C61 0.023(4) 0.022(4) 0.022(4) 0.007(4) 0.006(3) -0.003(4)
C62 0.042(6) 0.031(6) 0.032(6) -0.008(5) 0.025(5) -0.011(5)
C63 0.070(7) 0.043(8) 0.047(7) -0.011(6) 0.029(6) -0.020(6)
C64 0.072(8) 0.040(8) 0.050(8) -0.006(6) 0.034(6) -0.028(6)
C65 0.053(7) 0.029(6) 0.049(7) 0.004(6) 0.035(6) -0.017(5)
C66 0.042(6) 0.024(6) 0.035(6) -0.003(5) 0.008(5) 0.004(5)
C67 0.129(12) 0.043(8) 0.091(9) -0.029(8) 0.083(10) -0.047(8)
C68 0.185(14) 0.059(8) 0.153(13) 0.001(9) 0.139(12) -0.016(9)
C69 0.107(12) 0.106(11) 0.169(14) -0.006(10) 0.101(11) -0.045(10)
C70 0.29(2) 0.057(10) 0.158(14) 0.042(9) 0.182(15) 0.023(11)
C71 0.024(7) 0.018(6) 0.017(5) 0.001(4) -0.004(4) -0.002(6)
C72 0.012(6) 0.030(7) 0.026(5) -0.007(5) 0.003(4) -0.005(5)
C73 0.029(6) 0.015(6) 0.037(6) 0.005(5) 0.009(5) -0.013(5)
C74 0.037(5) 0.035(6) 0.023(4) 0.002(4) 0.010(4) -0.007(5)
C75 0.033(5) 0.043(6) 0.022(4) -0.002(4) 0.010(4) 0.001(4)
C76 0.043(6) 0.019(5) 0.021(5) 0.006(4) 0.006(4) -0.008(5)
C77 0.050(7) 0.027(7) 0.060(7) 0.013(5) 0.022(6) 0.003(6)
C78 0.076(8) 0.044(7) 0.066(7) -0.008(6) -0.005(6) -0.017(6)
C79 0.064(8) 0.029(6) 0.059(7) 0.006(5) 0.015(6) 0.001(6)
C80 0.103(9) 0.034(7) 0.082(8) 0.023(6) 0.034(8) -0.011(6)
C81 0.039(7) 0.028(8) 0.024(6) -0.014(6) -0.008(6) 0.003(6)
C82 0.039(6) 0.038(6) 0.040(5) -0.006(5) 0.036(5) -0.001(5)
C83 0.085(9) 0.040(8) 0.120(10) -0.006(7) 0.075(8) -0.024(7)
C84 0.132(12) 0.025(9) 0.181(14) -0.021(8) 0.116(11) -0.027(7)
C85 0.071(8) 0.047(8) 0.118(10) 0.000(8) 0.071(8) -0.026(7)
C86 0.059(8) 0.025(8) 0.053(7) -0.012(6) 0.033(6) -0.001(7)
C87 0.031(6) 0.042(8) 0.031(6) -0.007(5) 0.003(5) 0.014(5)
C88 0.025(6) 0.031(8) 0.030(6) 0.011(6) 0.005(5) 0.002(6)
C89 0.041(8) 0.036(8) 0.022(6) -0.003(5) 0.012(5) -0.018(7)
C90 0.050(8) 0.009(6) 0.037(6) 0.004(4) 0.009(5) -0.006(6)
C91 0.046(7) 0.012(6) 0.057(7) 0.009(5) 0.028(5) 0.000(6)
C92 0.038(8) 0.028(8) 0.073(7) 0.006(5) 0.023(6) -0.002(5)
C93 0.037(7) 0.022(7) 0.047(6) 0.010(5) 0.012(5) -0.012(6)
C94 0.023(5) 0.030(5) 0.025(4) -0.005(4) 0.001(4) -0.005(4)
C95 0.023(5) 0.029(5) 0.020(4) -0.011(4) 0.006(4) -0.002(4)
C97 0.018(7) 0.024(6) 0.039(8) -0.004(5) -0.015(7) -0.008(5)
C98 0.035(6) 0.040(5) 0.034(7) -0.011(5) 0.026(6) 0.007(5)
C99 0.089(9) 0.061(7) 0.022(6) -0.013(6) -0.007(7) 0.012(7)
C100 0.076(9) 0.124(11) 0.049(9) -0.018(8) -0.008(7) 0.040(8)
C101 0.062(8) 0.099(9) 0.022(8) -0.010(6) -0.024(6) 0.019(8)
C102 0.032(7) 0.051(7) 0.047(9) 0.006(6) 0.015(7) 0.023(6)
C103 0.032(7) 0.035(6) 0.036(7) -0.008(5) 0.008(6) 0.000(5)
C104 0.048(7) 0.022(5) 0.016(6) 0.005(4) 0.007(6) -0.008(5)
C105 0.027(6) 0.043(8) 0.013(6) 0.006(7) -0.001(5) -0.013(6)
C106 0.058(7) 0.016(6) 0.036(7) -0.012(6) -0.002(6) 0.012(5)
C107 0.161(7) 0.109(6) 0.095(6) -0.034(5) -0.045(5) 0.067(6)
C108 0.168(6) 0.113(5) 0.103(5) -0.033(5) -0.046(5) 0.067(5)
C109 0.163(6) 0.113(6) 0.095(5) -0.030(5) -0.047(5) 0.063(6)
C110 0.072(8) 0.035(7) 0.053(8) 0.004(7) 0.016(7) 0.037(6)
C111 0.043(6) 0.020(5) 0.020(6) 0.005(6) 0.001(5) 0.014(5)
C112 0.042(7) 0.047(8) 0.009(7) -0.014(7) 0.007(5) -0.013(6)

loop_
_atom_type_symbol
_atom_type_description
_atom_type_scat_dispersion_real
_atom_type_scat_dispersion_imag
_atom_type_scat_source
C C 0.0033 0.0016 'International Tables Vol C Tables 4.2.6.8 and 6.1.1.4'
H H 0.0000 0.0000 'International Tables Vol C Tables 4.2.6.8 and 6.1.1.4'
O O 0.0106 0.0060 'International Tables Vol C Tables 4.2.6.8 and 6.1.1.4'
S S 0.1246 0.1234 'International Tables Vol C Tables 4.2.6.8 and 6.1.1.4'
Ni Ni 0.3393 1.1124 'International Tables Vol C Tables 4.2.6.8 and 6.1.1.4'

loop_
_geom_angle_atom_site_label_1
_geom_angle_atom_site_label_2
_geom_angle_atom_site_label_3
_geom_angle
_geom_angle_site_symmetry_1
_geom_angle_site_symmetry_3
O27 Ni1 O41 81.5(2) . 2_666
O27 Ni1 O13 172.5(2) . .
O41 Ni1 O13 93.2(2) 2_666 .
O27 Ni1 O4 94.6(2) . .
O41 Ni1 O4 175.9(2) 2_666 .
O13 Ni1 O4 90.7(2) . .
O27 Ni1 O2 87.8(2) . .
O41 Ni1 O2 89.4(2) 2_666 .
O13 Ni1 O2 86.7(2) . .
O4 Ni1 O2 91.7(2) . .
O27 Ni1 O1 104.2(2) . .
O41 Ni1 O1 98.1(2) 2_666 .
O13 Ni1 O1 81.8(2) . .
O4 Ni1 O1 81.7(2) . .
O2 Ni1 O1 166.66(19) . .
O27 Ni1 Ni2 80.51(18) . .
O41 Ni1 Ni2 132.79(16) 2_666 .
O13 Ni1 Ni2 107.02(14) . .
O4 Ni1 Ni2 44.79(16) . .
O2 Ni1 Ni2 132.86(14) . .
O1 Ni1 Ni2 46.16(12) . .
O27 Ni1 Ni4 140.32(17) . .
O41 Ni1 Ni4 79.07(18) 2_666 .
O13 Ni1 Ni4 42.48(16) . .
O4 Ni1 Ni4 103.45(16) . .
O2 Ni1 Ni4 125.99(14) . .
O1 Ni1 Ni4 45.85(12) . .
Ni2 Ni1 Ni4 87.84(4) . .
O29 Ni2 O28 81.0(2) . .
O29 Ni2 O7 93.6(2) . .
O28 Ni2 O7 174.2(2) . .
O29 Ni2 O4 176.4(2) . .
O28 Ni2 O4 97.3(2) . .
O7 Ni2 O4 88.1(2) . .
O29 Ni2 O5 87.8(2) . .
O28 Ni2 O5 88.3(2) . .
O7 Ni2 O5 89.5(2) . .
O4 Ni2 O5 89.1(2) . .
O29 Ni2 O1 99.8(2) . .
O28 Ni2 O1 99.5(2) . .
O7 Ni2 O1 83.3(2) . .
O4 Ni2 O1 83.6(2) . .
O5 Ni2 O1 169.9(2) . .
O29 Ni2 Ni1 138.15(15) . .
O28 Ni2 Ni1 78.56(18) . .
O7 Ni2 Ni1 107.01(15) . .
O4 Ni2 Ni1 43.84(15) . .
O5 Ni2 Ni1 127.35(16) . .
O1 Ni2 Ni1 49.24(14) . .
O29 Ni2 Ni3 78.57(18) . .
O28 Ni2 Ni3 136.92(15) . .
O7 Ni2 Ni3 42.65(16) . .
O4 Ni2 Ni3 104.72(15) . .
O5 Ni2 Ni3 127.97(16) . .
O1 Ni2 Ni3 48.31(13) . .
Ni1 Ni2 Ni3 92.25(4) . .
O30 Ni3 O31 83.0(2) . .
O30 Ni3 O7 94.3(2) . .
O31 Ni3 O7 174.4(2) . .
O30 Ni3 O10 175.5(2) . .
O31 Ni3 O10 92.7(2) . .
O7 Ni3 O10 89.8(2) . .
O30 Ni3 O8 88.3(2) . .
O31 Ni3 O8 87.1(2) . .
O7 Ni3 O8 87.9(2) . .
O10 Ni3 O8 90.0(2) . .
O30 Ni3 O1 100.9(2) . .
O31 Ni3 O1 104.3(2) . .
O7 Ni3 O1 81.0(2) . .
O10 Ni3 O1 81.6(2) . .
O8 Ni3 O1 166.0(2) . .
O30 Ni3 Ni4 136.07(15) . .
O31 Ni3 Ni4 79.99(17) . .
O7 Ni3 Ni4 105.22(15) . .
O10 Ni3 Ni4 43.92(15) . .
O8 Ni3 Ni4 130.52(15) . .
O1 Ni3 Ni4 46.35(12) . .
O30 Ni3 Ni2 80.52(18) . .
O31 Ni3 Ni2 140.74(16) . .
O7 Ni3 Ni2 42.81(16) . .
O10 Ni3 Ni2 103.82(15) . .
O8 Ni3 Ni2 127.50(16) . .
O1 Ni3 Ni2 45.53(12) . .
Ni4 Ni3 Ni2 87.65(4) . .
O42 Ni4 O32 79.6(2) 2_666 .
O42 Ni4 O13 94.3(2) 2_666 .
O32 Ni4 O13 171.5(2) . .
O42 Ni4 O10 174.3(2) 2_666 .
O32 Ni4 O10 95.5(2) . .
O13 Ni4 O10 90.3(2) . .
O42 Ni4 O11 86.2(2) 2_666 .
O32 Ni4 O11 85.4(2) . .
O13 Ni4 O11 88.4(2) . .
O10 Ni4 O11 90.5(2) . .
O42 Ni4 O1 100.0(2) 2_666 .
O32 Ni4 O1 102.1(2) . .
O13 Ni4 O1 84.7(2) . .
O10 Ni4 O1 83.9(2) . .
O11 Ni4 O1 171.0(2) . .
O42 Ni4 Ni3 136.62(16) 2_666 .
O32 Ni4 Ni3 79.55(17) . .
O13 Ni4 Ni3 108.86(14) . .
O10 Ni4 Ni3 44.04(15) . .
O11 Ni4 Ni3 129.18(14) . .
O1 Ni4 Ni3 48.86(13) . .
O42 Ni4 Ni1 80.21(18) 2_666 .
O32 Ni4 Ni1 139.89(15) . .
O13 Ni4 Ni1 42.96(15) . .
O10 Ni4 Ni1 105.48(15) . .
O11 Ni4 Ni1 127.27(14) . .
O1 Ni4 Ni1 48.54(14) . .
Ni3 Ni4 Ni1 92.15(4) . .
O33 Ni5 O40 82.9(2) . 2_666
O33 Ni5 O17 94.3(2) . .
O40 Ni5 O17 173.5(2) 2_666 .
O33 Ni5 O15 89.1(2) . .
O40 Ni5 O15 85.2(2) 2_666 .
O17 Ni5 O15 88.9(2) . .
O33 Ni5 O26 176.3(2) . .
O40 Ni5 O26 93.7(2) 2_666 .
O17 Ni5 O26 89.06(19) . .
O15 Ni5 O26 89.4(2) . .
O33 Ni5 O14 99.7(2) . .
O40 Ni5 O14 103.9(2) 2_666 .
O17 Ni5 O14 82.4(2) . .
O15 Ni5 O14 168.0(2) . .
O26 Ni5 O14 82.2(2) . .
O33 Ni5 Ni8 135.76(16) . .
O40 Ni5 Ni8 80.57(17) 2_666 .
O17 Ni5 Ni8 105.41(15) . .
O15 Ni5 Ni8 129.59(14) . .
O26 Ni5 Ni8 44.24(14) . .
O14 Ni5 Ni8 46.45(12) . .
O33 Ni5 Ni6 79.85(17) . .
O40 Ni5 Ni6 141.05(15) 2_666 .
O17 Ni5 Ni6 43.24(16) . .
O15 Ni5 Ni6 128.86(14) . .
O26 Ni5 Ni6 103.69(14) . .
O14 Ni5 Ni6 46.30(12) . .
Ni8 Ni5 Ni6 87.95(4) . .
O35 Ni6 O34 81.9(2) . .
O35 Ni6 O17 174.0(2) . .
O34 Ni6 O17 93.2(2) . .
O35 Ni6 O20 95.0(2) . .
O34 Ni6 O20 175.9(2) . .
O17 Ni6 O20 89.71(19) . .
O35 Ni6 O18 88.1(2) . .
O34 Ni6 O18 87.9(2) . .
O17 Ni6 O18 88.3(2) . .
O20 Ni6 O18 89.3(2) . .
O35 Ni6 O14 100.8(2) . .
O34 Ni6 O14 99.6(2) . .
O17 Ni6 O14 83.3(2) . .
O20 Ni6 O14 83.6(2) . .
O18 Ni6 O14 169.0(2) . .
O35 Ni6 Ni7 78.52(15) . .
O34 Ni6 Ni7 137.74(16) . .
O17 Ni6 Ni7 107.43(14) . .
O20 Ni6 Ni7 43.34(15) . .
O18 Ni6 Ni7 128.01(16) . .
O14 Ni6 Ni7 49.15(13) . .
O35 Ni6 Ni5 138.16(14) . .
O34 Ni6 Ni5 78.73(18) . .
O17 Ni6 Ni5 42.98(16) . .
O20 Ni6 Ni5 105.33(14) . .
O18 Ni6 Ni5 127.45(15) . .
O14 Ni6 Ni5 47.63(14) . .
Ni7 Ni6 Ni5 91.64(4) . .
O36 Ni7 O37 82.7(2) . .
O36 Ni7 O20 93.7(2) . .
O37 Ni7 O20 176.4(2) . .
O36 Ni7 O23 174.4(2) . .
O37 Ni7 O23 93.9(2) . .
O20 Ni7 O23 89.61(19) . .
O36 Ni7 O21 86.9(2) . .
O37 Ni7 O21 89.0(2) . .
O20 Ni7 O21 90.7(2) . .
O23 Ni7 O21 88.5(2) . .
O36 Ni7 O14 102.93(19) . .
O37 Ni7 O14 99.1(2) . .
O20 Ni7 O14 81.8(2) . .
O23 Ni7 O14 81.96(19) . .
O21 Ni7 O14 167.89(19) . .
O36 Ni7 Ni8 139.83(15) . .
O37 Ni7 Ni8 79.65(17) . .
O20 Ni7 Ni8 103.32(14) . .
O23 Ni7 Ni8 43.01(14) . .
O21 Ni7 Ni8 128.21(14) . .
O14 Ni7 Ni8 45.86(12) . .
O36 Ni7 Ni6 79.67(15) . .
O37 Ni7 Ni6 134.92(15) . .
O20 Ni7 Ni6 43.98(16) . .
O23 Ni7 Ni6 105.78(14) . .
O21 Ni7 Ni6 130.72(14) . .
O14 Ni7 Ni6 46.50(12) . .
Ni8 Ni7 Ni6 87.75(4) . .
O38 Ni8 O39 79.6(2) . 2_666
O38 Ni8 O23 94.6(2) . .
O39 Ni8 O23 171.1(2) 2_666 .
O38 Ni8 O26 173.8(2) . .
O39 Ni8 O26 95.2(2) 2_666 .
O23 Ni8 O26 90.12(19) . .
O38 Ni8 O24 85.6(2) . .
O39 Ni8 O24 84.8(2) 2_666 .
O23 Ni8 O24 88.0(2) . .
O26 Ni8 O24 90.6(2) . .
O38 Ni8 O14 100.0(2) . .
O39 Ni8 O14 102.3(2) 2_666 .
O23 Ni8 O14 85.37(19) . .
O26 Ni8 O14 84.4(2) . .
O24 Ni8 O14 171.7(2) . .
O38 Ni8 Ni5 136.53(16) . .
O39 Ni8 Ni5 79.83(16) 2_666 .
O23 Ni8 Ni5 108.93(14) . .
O26 Ni8 Ni5 44.57(15) . .
O24 Ni8 Ni5 129.86(14) . .
O14 Ni8 Ni5 48.57(14) . .
O38 Ni8 Ni7 79.68(18) . .
O39 Ni8 Ni7 140.24(15) 2_666 .
O23 Ni8 Ni7 43.45(14) . .
O26 Ni8 Ni7 106.51(14) . .
O24 Ni8 Ni7 126.79(14) . .
O14 Ni8 Ni7 49.25(14) . .
Ni5 Ni8 Ni7 92.64(4) . .
O3 S1 O2 116.6(3) . .
O3 S1 C36 106.3(4) . .
O2 S1 C36 108.9(4) . .
O3 S1 C2 107.7(5) . .
O2 S1 C2 108.6(4) . .
C36 S1 C2 108.4(4) . .
O6 S2 O5 115.2(3) . .
O6 S2 C6 107.9(5) . .
O5 S2 C6 110.3(4) . .
O6 S2 C12 106.8(4) . .
O5 S2 C12 110.1(4) . .
C6 S2 C12 106.2(4) . .
O9 S3 O8 116.2(3) . .
O9 S3 C16 107.8(4) . .
O8 S3 C16 109.0(4) . .
O9 S3 C22 108.0(4) . .
O8 S3 C22 108.0(4) . .
C16 S3 C22 107.6(4) . .
O12 S4 O11 114.7(3) . .
O12 S4 C32 108.6(4) . .
O11 S4 C32 110.3(4) . .
O12 S4 C26 108.8(4) . .
O11 S4 C26 110.1(4) . .
C32 S4 C26 103.7(4) . .
O16 S5 O15 116.3(3) . .
O16 S5 C42 107.3(4) . .
O15 S5 C42 108.4(4) . .
O16 S5 C76 107.8(4) . .
O15 S5 C76 108.1(4) . .
C42 S5 C76 108.7(4) . .
O19 S6 O18 115.3(3) . .
O19 S6 C46 108.4(4) . .
O18 S6 C46 109.3(4) . .
O19 S6 C52 107.6(4) . .
O18 S6 C52 109.3(4) . .
C46 S6 C52 106.5(4) . .
O22 S7 O21 115.9(3) . .
O22 S7 C62 108.2(4) . .
O21 S7 C62 108.4(4) . .
O22 S7 C56 108.3(4) . .
O21 S7 C56 109.0(4) . .
C62 S7 C56 106.7(4) . .
O25 S8 O24 115.1(3) . .
O25 S8 C72 107.7(4) . .
O24 S8 C72 109.1(4) . .
O25 S8 C66 108.9(4) . .
O24 S8 C66 109.1(4) . .
C72 S8 C66 106.7(4) . .
Ni2 O1 Ni4 147.7(3) . .
Ni2 O1 Ni3 86.16(17) . .
Ni4 O1 Ni3 84.79(17) . .
Ni2 O1 Ni1 84.60(18) . .
Ni4 O1 Ni1 85.60(18) . .
Ni3 O1 Ni1 145.6(2) . .
S1 O2 Ni1 118.7(3) . .
C1 O4 Ni1 130.2(6) . .
C1 O4 Ni2 132.0(5) . .
Ni1 O4 Ni2 91.4(2) . .
S2 O5 Ni2 119.2(3) . .
C11 O7 Ni3 132.9(6) . .
C11 O7 Ni2 132.0(6) . .
Ni3 O7 Ni2 94.5(2) . .
S3 O8 Ni3 120.1(3) . .
C21 O10 Ni4 132.5(5) . .
C21 O10 Ni3 130.9(5) . .
Ni4 O10 Ni3 92.0(2) . .
S4 O11 Ni4 118.6(3) . .
C31 O13 Ni4 131.8(5) . .
C31 O13 Ni1 133.6(5) . .
Ni4 O13 Ni1 94.6(2) . .
Ni8 O14 Ni6 146.0(3) . .
Ni8 O14 Ni5 84.99(17) . .
Ni6 O14 Ni5 86.07(18) . .
Ni8 O14 Ni7 84.88(17) . .
Ni6 O14 Ni7 84.35(17) . .
Ni5 O14 Ni7 145.8(2) . .
S5 O15 Ni5 119.4(3) . .
C41 O17 Ni5 132.8(5) . .
C41 O17 Ni6 133.0(5) . .
Ni5 O17 Ni6 93.8(3) . .
S6 O18 Ni6 119.5(3) . .
C51 O20 Ni7 131.5(5) . .
C51 O20 Ni6 132.4(5) . .
Ni7 O20 Ni6 92.7(2) . .
S7 O21 Ni7 119.1(3) . .
C61 O23 Ni8 133.6(5) . .
C61 O23 Ni7 132.5(5) . .
Ni8 O23 Ni7 93.5(2) . .
S8 O24 Ni8 119.3(3) . .
C71 O26 Ni8 130.3(5) . .
C71 O26 Ni5 133.0(5) . .
Ni8 O26 Ni5 91.2(2) . .
C81 O27 Ni1 125.3(6) . .
C81 O28 Ni2 127.3(6) . .
C89 O29 Ni2 128.8(6) . .
C89 O30 Ni3 125.6(6) . .
C97 O31 Ni3 125.0(5) . .
C97 O32 Ni4 127.6(6) . .
C88 O33 Ni5 126.0(5) . .
C88 O34 Ni6 128.2(5) . .
C96 O35 Ni6 128.9(5) . .
C96 O36 Ni7 127.4(5) . .
C105 O37 Ni7 125.1(6) . .
C105 O38 Ni8 128.1(5) . .
C104 O39 Ni8 127.5(5) . 2_666
C104 O40 Ni5 124.5(5) . 2_666
C112 O41 Ni1 126.7(6) . 2_666
C112 O42 Ni4 126.3(5) . 2_666
O4 C1 C2 123.3(9) . .
O4 C1 C6 124.0(9) . .
C2 C1 C6 112.7(9) . .
C3 C2 C1 122.9(8) . .
C3 C2 S1 115.2(9) . .
C1 C2 S1 121.9(8) . .
C4 C3 C2 122.4(9) . .
C4 C3 H3A 118.8 . .
C2 C3 H3A 118.8 . .
C5 C4 C3 115.1(9) . .
C5 C4 C7 125.4(11) . .
C3 C4 C7 119.4(11) . .
C6 C5 C4 124.6(9) . .
C6 C5 H5A 117.7 . .
C4 C5 H5A 117.7 . .
C5 C6 C1 122.2(8) . .
C5 C6 S2 118.0(8) . .
C1 C6 S2 119.8(8) . .
C9 C7 C10 117.2(12) . .
C9 C7 C4 112.0(10) . .
C10 C7 C4 113.5(10) . .
C9 C7 C8 104.5(13) . .
C10 C7 C8 99.1(11) . .
C4 C7 C8 108.9(9) . .
C7 C8 H8A 109.5 . .
C7 C8 H8B 109.5 . .
H8A C8 H8B 109.5 . .
C7 C8 H8C 109.5 . .
H8A C8 H8C 109.5 . .
H8B C8 H8C 109.5 . .
C7 C9 H9A 109.5 . .
C7 C9 H9B 109.5 . .
H9A C9 H9B 109.5 . .
C7 C9 H9C 109.5 . .
H9A C9 H9C 109.5 . .
H9B C9 H9C 109.5 . .
C7 C10 H10A 109.5 . .
C7 C10 H10B 109.5 . .
H10A C10 H10B 109.5 . .
C7 C10 H10C 109.5 . .
H10A C10 H10C 109.5 . .
H10B C10 H10C 109.5 . .
O7 C11 C16 122.4(9) . .
O7 C11 C12 123.0(9) . .
C16 C11 C12 114.4(8) . .
C13 C12 C11 121.9(9) . .
C13 C12 S2 114.6(8) . .
C11 C12 S2 123.4(7) . .
C14 C13 C12 121.5(9) . .
C14 C13 H13A 119.3 . .
C12 C13 H13A 119.3 . .
C15 C14 C13 117.0(9) . .
C15 C14 C17 124.8(11) . .
C13 C14 C17 118.2(10) . .
C14 C15 C16 123.5(10) . .
C14 C15 H15A 118.2 . .
C16 C15 H15A 118.2 . .
C15 C16 C11 121.5(9) . .
C15 C16 S3 114.9(8) . .
C11 C16 S3 123.3(7) . .
C18 C17 C19 134.8(10) . .
C18 C17 C14 110.9(9) . .
C19 C17 C14 112.9(8) . .
C18 C17 C20 86.4(9) . .
C19 C17 C20 92.3(10) . .
C14 C17 C20 105.6(9) . .
C17 C18 H18A 109.5 . .
C17 C18 H18B 109.5 . .
H18A C18 H18B 109.5 . .
C17 C18 H18C 109.5 . .
H18A C18 H18C 109.5 . .
H18B C18 H18C 109.5 . .
C17 C19 H19A 109.5 . .
C17 C19 H19B 109.5 . .
H19A C19 H19B 109.5 . .
C17 C19 H19C 109.5 . .
H19A C19 H19C 109.5 . .
H19B C19 H19C 109.5 . .
C17 C20 H20A 109.5 . .
C17 C20 H20B 109.5 . .
H20A C20 H20B 109.5 . .
C17 C20 H20C 109.5 . .
H20A C20 H20C 109.5 . .
H20B C20 H20C 109.5 . .
O10 C21 C22 123.6(8) . .
O10 C21 C26 123.0(8) . .
C22 C21 C26 113.4(8) . .
C23 C22 C21 123.8(8) . .
C23 C22 S3 113.4(8) . .
C21 C22 S3 122.8(7) . .
C22 C23 C24 121.9(8) . .
C22 C23 H23A 119.0 . .
C24 C23 H23A 119.0 . .
C25 C24 C23 115.8(8) . .
C25 C24 C27 120.7(10) . .
C23 C24 C27 123.5(10) . .
C24 C25 C26 122.0(8) . .
C24 C25 H25A 119.0 . .
C26 C25 H25A 119.0 . .
C25 C26 C21 123.1(8) . .
C25 C26 S4 114.7(7) . .
C21 C26 S4 121.8(7) . .
C30 C27 C28 112.3(10) . .
C30 C27 C24 108.8(9) . .
C28 C27 C24 112.1(9) . .
C30 C27 C29 109.4(10) . .
C28 C27 C29 106.9(10) . .
C24 C27 C29 107.1(9) . .
C27 C28 H28A 109.5 . .
C27 C28 H28B 109.5 . .
H28A C28 H28B 109.5 . .
C27 C28 H28C 109.5 . .
H28A C28 H28C 109.5 . .
H28B C28 H28C 109.5 . .
C27 C29 H29A 109.5 . .
C27 C29 H29B 109.5 . .
H29A C29 H29B 109.5 . .
C27 C29 H29C 109.5 . .
H29A C29 H29C 109.5 . .
H29B C29 H29C 109.5 . .
C27 C30 H30A 109.5 . .
C27 C30 H30B 109.5 . .
H30A C30 H30B 109.5 . .
C27 C30 H30C 109.5 . .
H30A C30 H30C 109.5 . .
H30B C30 H30C 109.5 . .
O13 C31 C36 121.7(7) . .
O13 C31 C32 123.4(8) . .
C36 C31 C32 114.9(7) . .
C33 C32 C31 121.9(8) . .
C33 C32 S4 114.5(7) . .
C31 C32 S4 123.6(6) . .
C32 C33 C34 123.1(8) . .
C32 C33 H33A 118.5 . .
C34 C33 H33A 118.5 . .
C33 C34 C35 116.4(8) . .
C33 C34 C37 122.1(9) . .
C35 C34 C37 121.6(9) . .
C36 C35 C34 121.3(8) . .
C36 C35 H35A 119.3 . .
C34 C35 H35A 119.3 . .
C35 C36 C31 122.3(8) . .
C35 C36 S1 114.1(7) . .
C31 C36 S1 123.5(6) . .
C39 C37 C34 112.6(8) . .
C39 C37 C40 114.2(9) . .
C34 C37 C40 111.7(8) . .
C39 C37 C38 102.7(9) . .
C34 C37 C38 108.4(8) . .
C40 C37 C38 106.5(8) . .
C37 C38 H38A 109.5 . .
C37 C38 H38B 109.5 . .
H38A C38 H38B 109.5 . .
C37 C38 H38C 109.5 . .
H38A C38 H38C 109.5 . .
H38B C38 H38C 109.5 . .
C37 C39 H39A 109.5 . .
C37 C39 H39B 109.5 . .
H39A C39 H39B 109.5 . .
C37 C39 H39C 109.5 . .
H39A C39 H39C 109.5 . .
H39B C39 H39C 109.5 . .
C37 C40 H40A 109.5 . .
C37 C40 H40B 109.5 . .
H40A C40 H40B 109.5 . .
C37 C40 H40C 109.5 . .
H40A C40 H40C 109.5 . .
H40B C40 H40C 109.5 . .
O17 C41 C46 122.3(8) . .
O17 C41 C42 122.1(8) . .
C46 C41 C42 115.6(8) . .
C43 C42 C41 120.8(8) . .
C43 C42 S5 114.9(7) . .
C41 C42 S5 124.2(7) . .
C44 C43 C42 124.2(8) . .
C44 C43 H43A 117.9 . .
C42 C43 H43A 117.9 . .
C45 C44 C43 114.7(8) . .
C45 C44 C47 125.0(8) . .
C43 C44 C47 120.3(9) . .
C44 C45 C46 124.4(8) . .
C44 C45 H45A 117.8 . .
C46 C45 H45A 117.8 . .
C45 C46 C41 120.3(8) . .
C45 C46 S6 115.1(7) . .
C41 C46 S6 124.5(7) . .
C49 C47 C48 108.6(7) . .
C49 C47 C50 109.7(7) . .
C48 C47 C50 109.6(7) . .
C49 C47 C44 108.9(7) . .
C48 C47 C44 108.3(7) . .
C50 C47 C44 111.7(7) . .
C47 C48 H48A 109.5 . .
C47 C48 H48B 109.5 . .
H48A C48 H48B 109.5 . .
C47 C48 H48C 109.5 . .
H48A C48 H48C 109.5 . .
H48B C48 H48C 109.5 . .
C47 C49 H49A 109.5 . .
C47 C49 H49B 109.5 . .
H49A C49 H49B 109.5 . .
C47 C49 H49C 109.5 . .
H49A C49 H49C 109.5 . .
H49B C49 H49C 109.5 . .
C47 C50 H50A 109.5 . .
C47 C50 H50B 109.5 . .
H50A C50 H50B 109.5 . .
C47 C50 H50C 109.5 . .
H50A C50 H50C 109.5 . .
H50B C50 H50C 109.5 . .
O20 C51 C56 123.3(8) . .
O20 C51 C52 123.0(8) . .
C56 C51 C52 113.7(8) . .
C53 C52 C51 121.8(8) . .
C53 C52 S6 115.8(8) . .
C51 C52 S6 122.4(7) . .
C54 C53 C52 124.2(9) . .
C54 C53 H53A 117.9 . .
C52 C53 H53A 117.9 . .
C53 C54 C55 114.5(9) . .
C53 C54 C57 122.7(10) . .
C55 C54 C57 122.8(10) . .
C56 C55 C54 123.1(8) . .
C56 C55 H55A 118.5 . .
C54 C55 H55A 118.5 . .
C55 C56 C51 122.7(8) . .
C55 C56 S7 114.1(8) . .
C51 C56 S7 123.2(7) . .
C60 C57 C58 114.9(11) . .
C60 C57 C54 115.2(9) . .
C58 C57 C54 107.6(8) . .
C60 C57 C59 105.3(11) . .
C58 C57 C59 104.5(9) . .
C54 C57 C59 108.6(8) . .
C57 C58 H58A 109.5 . .
C57 C58 H58B 109.5 . .
H58A C58 H58B 109.5 . .
C57 C58 H58C 109.5 . .
H58A C58 H58C 109.5 . .
H58B C58 H58C 109.5 . .
C57 C59 H59A 109.5 . .
C57 C59 H59B 109.5 . .
H59A C59 H59B 109.5 . .
C57 C59 H59C 109.5 . .
H59A C59 H59C 109.5 . .
H59B C59 H59C 109.5 . .
C57 C60 H60A 109.5 . .
C57 C60 H60B 109.5 . .
H60A C60 H60B 109.5 . .
C57 C60 H60C 109.5 . .
H60A C60 H60C 109.5 . .
H60B C60 H60C 109.5 . .
O23 C61 C62 123.7(7) . .
O23 C61 C66 122.8(8) . .
C62 C61 C66 113.5(7) . .
C61 C62 C63 123.0(8) . .
C61 C62 S7 123.3(7) . .
C63 C62 S7 113.7(7) . .
C64 C63 C62 121.5(8) . .
C64 C63 H63A 119.2 . .
C62 C63 H63A 119.2 . .
C65 C64 C63 117.7(8) . .
C65 C64 C67 120.4(9) . .
C63 C64 C67 121.8(10) . .
C64 C65 C66 121.5(8) . .
C64 C65 H65A 119.3 . .
C66 C65 H65A 119.3 . .
C65 C66 C61 122.7(7) . .
C65 C66 S8 114.0(7) . .
C61 C66 S8 123.3(7) . .
C70 C67 C69 108.3(10) . .
C70 C67 C68 111.6(11) . .
C69 C67 C68 104.2(11) . .
C70 C67 C64 111.0(10) . .
C69 C67 C64 108.3(10) . .
C68 C67 C64 113.1(9) . .
C67 C68 H68A 109.5 . .
C67 C68 H68B 109.5 . .
H68A C68 H68B 109.5 . .
C67 C68 H68C 109.5 . .
H68A C68 H68C 109.5 . .
H68B C68 H68C 109.5 . .
C67 C69 H69A 109.5 . .
C67 C69 H69B 109.5 . .
H69A C69 H69B 109.5 . .
C67 C69 H69C 109.5 . .
H69A C69 H69C 109.5 . .
H69B C69 H69C 109.5 . .
C67 C70 H70A 109.5 . .
C67 C70 H70B 109.5 . .
H70A C70 H70B 109.5 . .
C67 C70 H70C 109.5 . .
H70A C70 H70C 109.5 . .
H70B C70 H70C 109.5 . .
O26 C71 C76 121.2(7) . .
O26 C71 C72 124.5(7) . .
C76 C71 C72 114.3(8) . .
C73 C72 C71 122.6(7) . .
C73 C72 S8 115.4(6) . .
C71 C72 S8 121.9(7) . .
C74 C73 C72 120.9(7) . .
C74 C73 H73A 119.6 . .
C72 C73 H73A 119.6 . .
C75 C74 C73 118.0(8) . .
C75 C74 C77 123.1(9) . .
C73 C74 C77 118.9(8) . .
C74 C75 C76 122.0(8) . .
C74 C75 H75A 119.0 . .
C76 C75 H75A 119.0 . .
C71 C76 C75 122.1(8) . .
C71 C76 S5 122.9(6) . .
C75 C76 S5 115.0(7) . .
C79 C77 C80 113.9(8) . .
C79 C77 C74 111.6(8) . .
C80 C77 C74 108.8(7) . .
C79 C77 C78 107.7(8) . .
C80 C77 C78 106.7(8) . .
C74 C77 C78 108.0(7) . .
C77 C78 H78A 109.5 . .
C77 C78 H78B 109.5 . .
H78A C78 H78B 109.5 . .
C77 C78 H78C 109.5 . .
H78A C78 H78C 109.5 . .
H78B C78 H78C 109.5 . .
C77 C79 H79A 109.5 . .
C77 C79 H79B 109.5 . .
H79A C79 H79B 109.5 . .
C77 C79 H79C 109.5 . .
H79A C79 H79C 109.5 . .
H79B C79 H79C 109.5 . .
C77 C80 H80A 109.5 . .
C77 C80 H80B 109.5 . .
H80A C80 H80B 109.5 . .
C77 C80 H80C 109.5 . .
H80A C80 H80C 109.5 . .
H80B C80 H80C 109.5 . .
O27 C81 O28 126.6(8) . .
O27 C81 C82 118.0(9) . .
O28 C81 C82 115.5(10) . .
C83 C82 C87 116.5(9) . .
C83 C82 C81 120.7(9) . .
C87 C82 C81 122.8(10) . .
C82 C83 C84 122.7(9) . .
C82 C83 H83A 118.7 . .
C84 C83 H83A 118.7 . .
C85 C84 C83 118.7(10) . .
C85 C84 H84A 120.7 . .
C83 C84 H84A 120.7 . .
C86 C85 C84 120.6(10) . .
C86 C85 H85A 119.7 . .
C84 C85 H85A 119.7 . .
C85 C86 C87 119.0(9) . .
C85 C86 C88 120.9(10) . .
C87 C86 C88 120.0(10) . .
C86 C87 C82 122.5(8) . .
C86 C87 H87A 118.7 . .
C82 C87 H87A 118.7 . .
O34 C88 O33 126.8(8) . .
O34 C88 C86 116.8(9) . .
O33 C88 C86 116.4(9) . .
O29 C89 O30 126.5(8) . .
O29 C89 C90 117.7(9) . .
O30 C89 C90 115.8(10) . .
C91 C90 C95 116.9(8) . .
C91 C90 C89 123.9(9) . .
C95 C90 C89 119.2(9) . .
C90 C91 C92 122.2(8) . .
C90 C91 H91A 118.9 . .
C92 C91 H91A 118.9 . .
C93 C92 C91 119.7(8) . .
C93 C92 H92A 120.1 . .
C91 C92 H92A 120.1 . .
C94 C93 C92 120.4(8) . .
C94 C93 H93A 119.8 . .
C92 C93 H93A 119.8 . .
C93 C94 C95 119.1(8) . .
C93 C94 C96 120.6(8) . .
C95 C94 C96 120.2(8) . .
C94 C95 C90 121.6(8) . .
C94 C95 H95A 119.2 . .
C90 C95 H95A 119.2 . .
O36 C96 O35 125.2(8) . .
O36 C96 C94 116.4(8) . .
O35 C96 C94 118.3(8) . .
O32 C97 O31 127.3(8) . .
O32 C97 C98 116.4(9) . .
O31 C97 C98 116.3(9) . .
C99 C98 C103 117.5(9) . .
C99 C98 C97 123.7(10) . .
C103 C98 C97 118.8(9) . .
C98 C99 C100 121.5(9) . .
C98 C99 H99A 119.2 . .
C100 C99 H99A 119.2 . .
C99 C100 C101 117.1(10) . .
C99 C100 H10D 121.4 . .
C101 C100 H10D 121.4 . .
C102 C101 C100 122.2(9) . .
C102 C101 H10F 118.9 . .
C100 C101 H10F 118.9 . .
C101 C102 C103 117.8(9) . .
C101 C102 C104 122.5(10) . .
C103 C102 C104 119.5(9) . .
C102 C103 C98 123.9(8) . .
C102 C103 H10G 118.1 . .
C98 C103 H10G 118.1 . .
O39 C104 O40 127.4(8) . .
O39 C104 C102 117.6(9) . .
O40 C104 C102 115.0(9) . .
O38 C105 O37 127.5(8) . .
O38 C105 C106 116.7(8) . .
O37 C105 C106 115.8(9) . .
C107 C106 C111 119.2(9) . .
C107 C106 C105 120.9(10) . .
C111 C106 C105 119.6(8) . .
C106 C107 C108 117.9(12) . .
C106 C107 H10H 121.1 . .
C108 C107 H10H 121.1 . .
C107 C108 C109 122.0(12) . .
C107 C108 H10I 119.0 . .
C109 C108 H10I 119.0 . .
C110 C109 C108 118.5(12) . .
C110 C109 H10E 120.8 . .
C108 C109 H10E 120.8 . .
C109 C110 C111 118.0(10) . .
C109 C110 C112 120.3(11) . .
C111 C110 C112 121.3(9) . .
C106 C111 C110 124.4(8) . .
C106 C111 H11A 117.8 . .
C110 C111 H11A 117.8 . .
O42 C112 O41 127.7(8) . .
O42 C112 C110 117.3(9) . .
O41 C112 C110 115.0(9) . .

loop_
_geom_bond_atom_site_label_1
_geom_bond_atom_site_label_2
_geom_bond_distance
_geom_bond_site_symmetry_2
Ni1 O27 1.981(6) .
Ni1 O41 1.978(6) 2_666
Ni1 O13 2.035(5) .
Ni1 O4 2.038(6) .
Ni1 O2 2.062(5) .
Ni1 O1 2.238(5) .
Ni1 Ni2 2.9410(14) .
Ni1 Ni4 2.9768(14) .
Ni2 O29 1.988(6) .
Ni2 O28 2.003(6) .
Ni2 O7 2.031(6) .
Ni2 O4 2.073(6) .
Ni2 O5 2.073(5) .
Ni2 O1 2.131(5) .
Ni2 Ni3 2.9792(15) .
Ni3 O30 1.992(6) .
Ni3 O31 2.012(6) .
Ni3 O7 2.025(6) .
Ni3 O10 2.051(5) .
Ni3 O8 2.063(5) .
Ni3 O1 2.230(5) .
Ni3 Ni4 2.9486(14) .
Ni4 O42 1.983(6) 2_666
Ni4 O32 1.991(6) .
Ni4 O13 2.017(6) .
Ni4 O10 2.046(5) .
Ni4 O11 2.072(5) .
Ni4 O1 2.142(5) .
Ni5 O33 2.003(6) .
Ni5 O40 2.010(6) 2_666
Ni5 O17 2.038(6) .
Ni5 O15 2.055(5) .
Ni5 O26 2.061(5) .
Ni5 O14 2.210(5) .
Ni5 Ni8 2.9360(14) .
Ni5 Ni6 2.9838(14) .
Ni6 O35 1.985(5) .
Ni6 O34 2.005(6) .
Ni6 O17 2.049(6) .
Ni6 O20 2.062(6) .
Ni6 O18 2.071(5) .
Ni6 O14 2.162(5) .
Ni6 Ni7 2.9663(14) .
Ni7 O36 1.986(5) .
Ni7 O37 2.014(6) .
Ni7 O20 2.038(5) .
Ni7 O23 2.043(5) .
Ni7 O21 2.059(5) .
Ni7 O14 2.255(5) .
Ni7 Ni8 2.9643(14) .
Ni8 O38 1.971(6) .
Ni8 O39 1.998(5) 2_666
Ni8 O23 2.026(5) .
Ni8 O26 2.049(5) .
Ni8 O24 2.062(5) .
Ni8 O14 2.136(5) .
S1 O3 1.444(6) .
S1 O2 1.444(5) .
S1 C36 1.774(8) .
S1 C2 1.778(9) .
S2 O6 1.422(6) .
S2 O5 1.445(5) .
S2 C6 1.764(9) .
S2 C12 1.769(10) .
S3 O9 1.427(6) .
S3 O8 1.445(5) .
S3 C16 1.750(9) .
S3 C22 1.773(9) .
S4 O12 1.437(6) .
S4 O11 1.454(5) .
S4 C32 1.741(9) .
S4 C26 1.753(8) .
S5 O16 1.430(5) .
S5 O15 1.462(5) .
S5 C42 1.770(8) .
S5 C76 1.783(9) .
S6 O19 1.424(5) .
S6 O18 1.450(5) .
S6 C46 1.746(8) .
S6 C52 1.756(9) .
S7 O22 1.432(5) .
S7 O21 1.456(5) .
S7 C62 1.765(8) .
S7 C56 1.770(8) .
S8 O25 1.433(5) .
S8 O24 1.460(5) .
S8 C72 1.749(8) .
S8 C66 1.760(8) .
O4 C1 1.316(10) .
O7 C11 1.318(10) .
O10 C21 1.298(9) .
O13 C31 1.313(9) .
O17 C41 1.305(9) .
O20 C51 1.301(9) .
O23 C61 1.290(9) .
O26 C71 1.314(9) .
O27 C81 1.244(10) .
O28 C81 1.252(10) .
O29 C89 1.256(10) .
O30 C89 1.272(10) .
O31 C97 1.271(10) .
O32 C97 1.232(10) .
O33 C88 1.270(10) .
O34 C88 1.234(10) .
O35 C96 1.255(9) .
O36 C96 1.244(9) .
O37 C105 1.275(10) .
O38 C105 1.234(10) .
O39 C104 1.225(10) .
O39 Ni8 1.998(5) 2_666
O40 C104 1.292(10) .
O40 Ni5 2.009(6) 2_666
O41 C112 1.292(11) .
O41 Ni1 1.978(6) 2_666
O42 C112 1.231(10) .
O42 Ni4 1.983(6) 2_666
C1 C2 1.403(12) .
C1 C6 1.425(12) .
C2 C3 1.391(12) .
C3 C4 1.366(12) .
C3 H3A 0.9500 .
C4 C5 1.363(12) .
C4 C7 1.544(13) .
C5 C6 1.350(11) .
C5 H5A 0.9500 .
C7 C9 1.380(15) .
C7 C10 1.410(16) .
C7 C8 1.580(17) .
C8 H8A 0.9800 .
C8 H8B 0.9800 .
C8 H8C 0.9800 .
C9 H9A 0.9800 .
C9 H9B 0.9800 .
C9 H9C 0.9800 .
C10 H10A 0.9800 .
C10 H10B 0.9800 .
C10 H10C 0.9800 .
C11 C16 1.425(12) .
C11 C12 1.430(12) .
C12 C13 1.393(12) .
C13 C14 1.392(13) .
C13 H13A 0.9500 .
C14 C15 1.365(13) .
C14 C17 1.526(13) .
C15 C16 1.378(11) .
C15 H15A 0.9500 .
C17 C18 1.384(13) .
C17 C19 1.399(13) .
C17 C20 1.764(17) .
C18 H18A 0.9800 .
C18 H18B 0.9800 .
C18 H18C 0.9800 .
C19 H19A 0.9800 .
C19 H19B 0.9800 .
C19 H19C 0.9800 .
C20 H20A 0.9800 .
C20 H20B 0.9800 .
C20 H20C 0.9800 .
C21 C22 1.401(11) .
C21 C26 1.428(11) .
C22 C23 1.398(12) .
C23 C24 1.405(12) .
C23 H23A 0.9500 .
C24 C25 1.396(12) .
C24 C27 1.549(13) .
C25 C26 1.402(11) .
C25 H25A 0.9500 .
C27 C30 1.481(14) .
C27 C28 1.481(13) .
C27 C29 1.624(16) .
C28 H28A 0.9800 .
C28 H28B 0.9800 .
C28 H28C 0.9800 .
C29 H29A 0.9800 .
C29 H29B 0.9800 .
C29 H29C 0.9800 .
C30 H30A 0.9800 .
C30 H30B 0.9800 .
C30 H30C 0.9800 .
C31 C36 1.410(11) .
C31 C32 1.422(11) .
C32 C33 1.375(11) .
C33 C34 1.383(11) .
C33 H33A 0.9500 .
C34 C35 1.404(11) .
C34 C37 1.507(12) .
C35 C36 1.398(11) .
C35 H35A 0.9500 .
C37 C39 1.474(14) .
C37 C40 1.523(13) .
C37 C38 1.593(13) .
C38 H38A 0.9800 .
C38 H38B 0.9800 .
C38 H38C 0.9800 .
C39 H39A 0.9800 .
C39 H39B 0.9800 .
C39 H39C 0.9800 .
C40 H40A 0.9800 .
C40 H40B 0.9800 .
C40 H40C 0.9800 .
C41 C46 1.406(11) .
C41 C42 1.423(11) .
C42 C43 1.375(11) .
C43 C44 1.379(11) .
C43 H43A 0.9500 .
C44 C45 1.369(11) .
C44 C47 1.534(12) .
C45 C46 1.397(11) .
C45 H45A 0.9500 .
C47 C49 1.495(11) .
C47 C48 1.512(12) .
C47 C50 1.536(12) .
C48 H48A 0.9800 .
C48 H48B 0.9800 .
C48 H48C 0.9800 .
C49 H49A 0.9800 .
C49 H49B 0.9800 .
C49 H49C 0.9800 .
C50 H50A 0.9800 .
C50 H50B 0.9800 .
C50 H50C 0.9800 .
C51 C56 1.403(11) .
C51 C52 1.430(11) .
C52 C53 1.403(11) .
C53 C54 1.362(12) .
C53 H53A 0.9500 .
C54 C55 1.403(12) .
C54 C57 1.529(12) .
C55 C56 1.397(11) .
C55 H55A 0.9500 .
C57 C60 1.418(14) .
C57 C58 1.492(14) .
C57 C59 1.566(14) .
C58 H58A 0.9800 .
C58 H58B 0.9800 .
C58 H58C 0.9800 .
C59 H59A 0.9800 .
C59 H59B 0.9800 .
C59 H59C 0.9800 .
C60 H60A 0.9800 .
C60 H60B 0.9800 .
C60 H60C 0.9800 .
C61 C62 1.403(10) .
C61 C66 1.424(11) .
C62 C63 1.409(11) .
C63 C64 1.378(12) .
C63 H63A 0.9500 .
C64 C65 1.363(11) .
C64 C67 1.526(13) .
C65 C66 1.412(11) .
C65 H65A 0.9500 .
C67 C70 1.483(17) .
C67 C69 1.509(17) .
C67 C68 1.528(14) .
C68 H68A 0.9800 .
C68 H68B 0.9800 .
C68 H68C 0.9800 .
C69 H69A 0.9800 .
C69 H69B 0.9800 .
C69 H69C 0.9800 .
C70 H70A 0.9800 .
C70 H70B 0.9800 .
C70 H70C 0.9800 .
C71 C76 1.404(11) .
C71 C72 1.416(10) .
C72 C73 1.412(10) .
C73 C74 1.378(10) .
C73 H73A 0.9500 .
C74 C75 1.358(11) .
C74 C77 1.558(11) .
C75 C76 1.416(11) .
C75 H75A 0.9500 .
C77 C79 1.483(12) .
C77 C80 1.484(12) .
C77 C78 1.562(12) .
C78 H78A 0.9800 .
C78 H78B 0.9800 .
C78 H78C 0.9800 .
C79 H79A 0.9800 .
C79 H79B 0.9800 .
C79 H79C 0.9800 .
C80 H80A 0.9800 .
C80 H80B 0.9800 .
C80 H80C 0.9800 .
C81 C82 1.509(12) .
C82 C83 1.339(12) .
C82 C87 1.399(11) .
C83 C84 1.386(13) .
C83 H83A 0.9500 .
C84 C85 1.372(13) .
C84 H84A 0.9500 .
C85 C86 1.355(12) .
C85 H85A 0.9500 .
C86 C87 1.358(11) .
C86 C88 1.515(12) .
C87 H87A 0.9500 .
C89 C90 1.490(12) .
C90 C91 1.367(11) .
C90 C95 1.391(10) .
C91 C92 1.373(11) .
C91 H91A 0.9500 .
C92 C93 1.373(11) .
C92 H92A 0.9500 .
C93 C94 1.355(11) .
C93 H93A 0.9500 .
C94 C95 1.391(10) .
C94 C96 1.516(11) .
C95 H95A 0.9500 .
C97 C98 1.499(12) .
C98 C99 1.348(12) .
C98 C103 1.382(11) .
C99 C100 1.411(13) .
C99 H99A 0.9500 .
C100 C101 1.416(13) .
C100 H10D 0.9500 .
C101 C102 1.329(12) .
C101 H10F 0.9500 .
C102 C103 1.374(11) .
C102 C104 1.515(12) .
C103 H10G 0.9500 .
C105 C106 1.478(12) .
C106 C107 1.351(14) .
C106 C111 1.366(11) .
C107 C108 1.386(15) .
C107 H10H 0.9500 .
C108 C109 1.428(16) .
C108 H10I 0.9500 .
C109 C110 1.340(14) .
C109 H10E 0.9500 .
C110 C111 1.370(11) .
C110 C112 1.499(12) .
C111 H11A 0.9500 .

loop_
_platon_squeeze_void_nr
_platon_squeeze_void_average_x
_platon_squeeze_void_average_y
_platon_squeeze_void_average_z
_platon_squeeze_void_volume
_platon_squeeze_void_count_electrons
_platon_squeeze_void_content
1 0.080 -0.362 0.227 4089 1044 ' '
